data_4300689
loop_
_publ_author_name
'Lee, Hon Man'
'Chen, Chih Yuan'

_journal_name_full 'Inorganic Chemistry'
_journal_paper_doi 10.1021/ic051840n
_journal_year 2006
_chemical_formula_moiety 'C34 H40 Ag2 N10 O6'
_chemical_formula_sum 'C34 H40 Ag2 N10 O6'
_chemical_formula_weight 900.50
_space_group_IT_number 2
_space_group_name_Hall '-P 1'
_space_group_name_H-M_alt 'P -1'
_symmetry_cell_setting triclinic
_symmetry_Int_Tables_number 2
_symmetry_space_group_name_Hall '-P 1'
_symmetry_space_group_name_H-M 'P -1'
_cell_angle_alpha 71.359(7)
_cell_angle_beta 89.092(8)
_cell_angle_gamma 89.993(7)
_cell_formula_units_Z 2
_cell_length_a 8.8758(12)
_cell_length_b 13.9822(18)
_cell_length_c 15.222(2)
_cell_measurement_temperature 150(2)
_cell_volume 1789.7(4)
_diffrn_ambient_temperature 150(2)
_exptl_crystal_density_diffrn 1.671
_cod_database_code 4300689

loop_
_symmetry_equiv_pos_as_xyz
'x, y, z'
'-x, -y, -z'

loop_
_atom_site_label
_atom_site_type_symbol
_atom_site_fract_x
_atom_site_fract_y
_atom_site_fract_z
_atom_site_U_iso_or_equiv
_atom_site_adp_type
_atom_site_occupancy
_atom_site_symmetry_multiplicity
_atom_site_calc_flag
_atom_site_refinement_flags
_atom_site_disorder_assembly
_atom_site_disorder_group
Ag1 Ag 1.13446(8) 0.24793(5) 0.18251(6) 0.0302(3) Uani 1 1 d . . .
Ag2 Ag 0.63507(8) 0.12525(5) 0.18165(6) 0.0299(3) Uani 1 1 d . . .
C1 C 1.0697(11) 0.3998(7) 0.1498(8) 0.026(2) Uani 1 1 d . . .
C2 C 1.0858(11) 0.5715(7) 0.1179(8) 0.027(2) Uani 1 1 d . . .
H2 H 1.1266 0.6360 0.1124 0.032 Uiso 1 1 calc R . .
C3 C 0.9463(11) 0.5517(7) 0.0987(8) 0.028(3) Uani 1 1 d . . .
H3 H 0.8682 0.5994 0.0763 0.034 Uiso 1 1 calc R . .
C4 C 1.3223(11) 0.4678(8) 0.1719(9) 0.029(3) Uani 1 1 d . . .
H4A H 1.3842 0.5047 0.1168 0.035 Uiso 1 1 calc R . .
H4B H 1.3497 0.3955 0.1899 0.035 Uiso 1 1 calc R . .
C5 C 1.3565(11) 0.5075(7) 0.2501(8) 0.027(2) Uani 1 1 d . . .
C6 C 1.4666(12) 0.5839(8) 0.2385(8) 0.029(3) Uani 1 1 d . . .
H6 H 1.5161 0.6121 0.1801 0.035 Uiso 1 1 calc R . .
C7 C 1.5024(13) 0.6176(8) 0.3110(9) 0.038(3) Uani 1 1 d . . .
H7 H 1.5761 0.6693 0.3021 0.046 Uiso 1 1 calc R . .
C8 C 1.4327(14) 0.5775(9) 0.3965(10) 0.043(3) Uani 1 1 d . . .
H8 H 1.4589 0.6020 0.4457 0.052 Uiso 1 1 calc R . .
C9 C 1.3258(14) 0.5026(9) 0.4114(10) 0.044(3) Uani 1 1 d . . .
H9 H 1.2779 0.4749 0.4704 0.052 Uiso 1 1 calc R . .
C10 C 1.2894(12) 0.4682(8) 0.3372(8) 0.031(3) Uani 1 1 d . . .
H10 H 1.2162 0.4162 0.3470 0.037 Uiso 1 1 calc R . .
C11 C 0.8002(10) 0.3943(7) 0.1046(7) 0.021(2) Uani 1 1 d U . .
H11A H 0.8293 0.3282 0.0987 0.025 Uiso 1 1 calc R . .
H11B H 0.7519 0.4340 0.0461 0.025 Uiso 1 1 calc R . .
C12 C 0.6863(11) 0.3772(8) 0.1848(8) 0.027(2) Uani 1 1 d . . .
H12A H 0.6694 0.4413 0.1980 0.033 Uiso 1 1 calc R . .
H12B H 0.5888 0.3546 0.1673 0.033 Uiso 1 1 calc R . .
C13 C 0.8125(13) 0.3160(9) 0.3399(9) 0.038(3) Uani 1 1 d . . .
C14 C 0.8302(16) 0.4180(9) 0.3542(11) 0.052(4) Uani 1 1 d . . .
H14A H 0.9084 0.4573 0.3118 0.078 Uiso 1 1 calc R . .
H14B H 0.8590 0.4082 0.4184 0.078 Uiso 1 1 calc R . .
H14C H 0.7344 0.4544 0.3418 0.078 Uiso 1 1 calc R . .
C15 C 0.8606(14) 0.2214(8) 0.3974(9) 0.039(3) Uani 1 1 d . . .
H15 H 0.9113 0.2074 0.4546 0.047 Uiso 1 1 calc R . .
C16 C 0.8187(13) 0.1523(9) 0.3536(9) 0.036(3) Uani 1 1 d . . .
C17 C 0.8495(16) 0.0411(9) 0.3795(10) 0.052(4) Uani 1 1 d . . .
H17A H 0.9441 0.0305 0.3499 0.078 Uiso 1 1 calc R . .
H17B H 0.7668 0.0078 0.3585 0.078 Uiso 1 1 calc R . .
H17C H 0.8577 0.0125 0.4470 0.078 Uiso 1 1 calc R . .
C18 C 0.5687(11) -0.0035(7) 0.1469(7) 0.024(2) Uani 1 1 d D . .
C19 C 0.5898(11) -0.1545(7) 0.1195(8) 0.036(3) Uani 1 1 d DU . .
H19 H 0.6321 -0.2158 0.1163 0.043 Uiso 1 1 calc R . .
C20 C 0.4454(12) -0.1198(7) 0.0967(8) 0.029(3) Uani 1 1 d D . .
H20 H 0.3683 -0.1509 0.0726 0.035 Uiso 1 1 calc R . .
C21 C 0.8205(11) -0.0880(7) 0.1715(9) 0.029(3) Uani 1 1 d . . .
H21A H 0.8484 -0.0270 0.1874 0.035 Uiso 1 1 calc R . .
H21B H 0.8815 -0.0881 0.1165 0.035 Uiso 1 1 calc R . .
C22 C 0.8576(11) -0.1796(7) 0.2508(8) 0.026(2) Uani 1 1 d . . .
C23 C 0.7935(13) -0.1948(8) 0.3387(8) 0.032(3) Uani 1 1 d . . .
H23 H 0.7216 -0.1485 0.3480 0.039 Uiso 1 1 calc R . .
C24 C 0.8353(14) -0.2773(8) 0.4119(9) 0.039(3) Uani 1 1 d . . .
H24 H 0.7907 -0.2881 0.4715 0.046 Uiso 1 1 calc R . .
C25 C 0.9390(14) -0.3432(9) 0.3999(9) 0.042(3) Uani 1 1 d . . .
H25 H 0.9676 -0.3990 0.4514 0.050 Uiso 1 1 calc R . .
C26 C 1.0042(13) -0.3302(9) 0.3133(10) 0.041(3) Uani 1 1 d . . .
H26 H 1.0752 -0.3778 0.3055 0.049 Uiso 1 1 calc R . .
C27 C 0.9660(12) -0.2489(7) 0.2394(9) 0.032(3) Uani 1 1 d . . .
H27 H 1.0123 -0.2390 0.1804 0.039 Uiso 1 1 calc R . .
C28 C 0.2990(11) 0.0323(7) 0.1024(8) 0.027(3) Uani 1 1 d . . .
H28A H 0.2501 0.0314 0.0447 0.033 Uiso 1 1 calc R . .
H28B H 0.3279 0.1030 0.0946 0.033 Uiso 1 1 calc R . .
C29 C 0.1851(12) -0.0043(8) 0.1836(7) 0.030(3) Uani 1 1 d U . .
H29A H 0.0889 0.0322 0.1664 0.036 Uiso 1 1 calc R . .
H29B H 0.1649 -0.0772 0.1968 0.036 Uiso 1 1 calc R . .
C30 C 0.3406(16) 0.1903(9) 0.3844(11) 0.055(4) Uani 1 1 d . . .
H30A H 0.3745 0.1668 0.4487 0.082 Uiso 1 1 calc R . .
H30B H 0.2470 0.2286 0.3808 0.082 Uiso 1 1 calc R . .
H30C H 0.4182 0.2339 0.3449 0.082 Uiso 1 1 calc R . .
C31 C 0.3128(14) 0.1010(8) 0.3519(9) 0.037(3) Uani 1 1 d . . .
C32 C 0.3622(14) 0.0020(9) 0.3951(9) 0.041(3) Uani 1 1 d . . .
H32 H 0.4161 -0.0225 0.4513 0.049 Uiso 1 1 calc R . .
C33 C 0.3155(11) -0.0528(8) 0.3382(9) 0.030(3) Uani 1 1 d . . .
C34 C 0.3329(16) -0.1641(9) 0.3503(10) 0.046(3) Uani 1 1 d . . .
H34A H 0.2335 -0.1941 0.3491 0.069 Uiso 1 1 calc R . .
H34B H 0.3804 -0.1981 0.4098 0.069 Uiso 1 1 calc R . .
H34C H 0.3960 -0.1721 0.2997 0.069 Uiso 1 1 calc R . .
N1 N 1.1615(8) 0.4791(6) 0.1479(7) 0.025(2) Uani 1 1 d . . .
N2 N 0.9363(9) 0.4476(6) 0.1177(7) 0.026(2) Uani 1 1 d . . .
N3 N 0.7430(9) 0.3000(6) 0.2686(7) 0.032(2) Uani 1 1 d . . .
N4 N 0.7447(10) 0.2019(6) 0.2742(7) 0.030(2) Uani 1 1 d . . .
N5 N 0.4369(8) -0.0303(6) 0.1163(6) 0.023(2) Uani 1 1 d D . .
N6 N 0.6591(8) -0.0825(5) 0.1477(6) 0.0212(19) Uani 1 1 d D . .
N7 N 0.2441(9) 0.0131(6) 0.2667(7) 0.027(2) Uani 1 1 d . . .
N8 N 0.2433(10) 0.1070(6) 0.2745(7) 0.031(2) Uani 1 1 d . . .
N9 N 0.9671(9) 0.1691(6) 0.0277(7) 0.026(2) Uani 1 1 d . . .
N10 N 0.4673(9) 0.3130(6) 0.0281(7) 0.029(2) Uani 1 1 d . . .
O1 O 0.8899(9) 0.1322(7) -0.0214(6) 0.046(2) Uani 1 1 d . . .
O2 O 0.9245(8) 0.1625(5) 0.1084(6) 0.0306(18) Uani 1 1 d . . .
O3 O 1.0921(8) 0.2096(5) -0.0020(6) 0.036(2) Uani 1 1 d . . .
O4 O 0.5903(8) 0.2923(6) -0.0011(6) 0.038(2) Uani 1 1 d . . .
O5 O 0.4242(8) 0.2616(5) 0.1090(6) 0.0327(18) Uani 1 1 d . . .
O6 O 0.3885(9) 0.3826(6) -0.0189(6) 0.045(2) Uani 1 1 d . . .

loop_
_atom_site_aniso_label
_atom_site_aniso_U_11
_atom_site_aniso_U_22
_atom_site_aniso_U_33
_atom_site_aniso_U_23
_atom_site_aniso_U_13
_atom_site_aniso_U_12
Ag1 0.0206(5) 0.0175(4) 0.0567(7) -0.0174(4) -0.0061(4) -0.0005(3)
Ag2 0.0192(5) 0.0219(5) 0.0557(7) -0.0222(4) -0.0053(4) -0.0056(3)
C1 0.015(5) 0.026(5) 0.042(7) -0.020(5) -0.008(5) -0.003(4)
C2 0.021(5) 0.020(5) 0.040(7) -0.010(5) -0.009(5) -0.004(4)
C3 0.019(5) 0.022(5) 0.041(7) -0.008(5) -0.005(5) -0.003(4)
C4 0.013(5) 0.026(5) 0.055(8) -0.022(5) -0.005(5) -0.004(4)
C5 0.017(5) 0.022(5) 0.043(7) -0.013(5) -0.018(5) 0.007(4)
C6 0.024(6) 0.026(5) 0.042(7) -0.017(5) -0.006(5) -0.006(4)
C7 0.033(6) 0.028(6) 0.056(9) -0.015(6) -0.023(6) -0.008(5)
C8 0.046(8) 0.037(7) 0.051(9) -0.019(6) -0.025(7) 0.007(6)
C9 0.039(7) 0.035(7) 0.064(10) -0.026(6) -0.002(7) 0.003(5)
C10 0.021(5) 0.031(6) 0.046(8) -0.018(5) -0.006(5) -0.005(4)
C11 0.012(4) 0.019(4) 0.034(5) -0.011(4) -0.011(4) -0.005(3)
C12 0.017(5) 0.033(6) 0.039(7) -0.020(5) -0.005(5) -0.005(4)
C13 0.028(6) 0.039(7) 0.060(9) -0.036(7) 0.010(6) -0.014(5)
C14 0.053(8) 0.035(7) 0.083(11) -0.042(7) -0.019(8) 0.001(6)
C15 0.038(7) 0.035(7) 0.047(8) -0.018(6) -0.007(6) 0.002(5)
C16 0.032(6) 0.034(6) 0.047(8) -0.018(6) -0.001(6) -0.010(5)
C17 0.052(8) 0.035(7) 0.069(11) -0.015(7) -0.014(7) -0.006(6)
C18 0.016(5) 0.026(5) 0.033(7) -0.013(5) -0.003(4) -0.001(4)
C19 0.023(5) 0.013(4) 0.079(7) -0.025(4) 0.021(5) -0.008(3)
C20 0.027(6) 0.029(6) 0.037(7) -0.016(5) -0.003(5) -0.007(4)
C21 0.017(5) 0.022(5) 0.054(8) -0.020(5) -0.005(5) -0.005(4)
C22 0.019(5) 0.019(5) 0.043(7) -0.015(5) -0.006(5) -0.009(4)
C23 0.033(6) 0.022(6) 0.043(8) -0.013(5) 0.002(6) 0.000(4)
C24 0.042(7) 0.037(7) 0.046(8) -0.027(6) 0.004(6) -0.010(5)
C25 0.045(8) 0.035(7) 0.041(8) -0.006(6) -0.019(6) -0.007(5)
C26 0.030(6) 0.032(6) 0.065(10) -0.020(6) -0.013(6) 0.000(5)
C27 0.021(5) 0.021(5) 0.057(8) -0.016(5) -0.006(5) -0.001(4)
C28 0.015(5) 0.023(5) 0.048(7) -0.016(5) -0.006(5) -0.002(4)
C29 0.021(5) 0.041(6) 0.023(6) -0.004(5) -0.001(5) 0.023(4)
C30 0.054(9) 0.029(7) 0.097(12) -0.041(7) -0.016(8) 0.005(6)
C31 0.042(7) 0.025(6) 0.050(8) -0.019(6) -0.005(6) -0.005(5)
C32 0.042(7) 0.049(7) 0.034(8) -0.017(6) -0.008(6) 0.006(6)
C33 0.020(5) 0.024(5) 0.053(8) -0.021(5) -0.010(5) 0.000(4)
C34 0.052(8) 0.034(7) 0.051(9) -0.012(6) -0.007(7) 0.008(6)
N1 0.007(4) 0.020(4) 0.052(6) -0.018(4) -0.004(4) -0.003(3)
N2 0.013(4) 0.024(4) 0.044(6) -0.014(4) -0.008(4) -0.001(3)
N3 0.020(4) 0.034(5) 0.055(7) -0.032(5) 0.003(4) -0.016(4)
N4 0.025(5) 0.018(4) 0.053(7) -0.019(4) -0.004(5) -0.008(3)
N5 0.008(4) 0.021(4) 0.043(6) -0.014(4) 0.002(4) -0.006(3)
N6 0.010(4) 0.016(4) 0.038(6) -0.009(4) -0.007(4) -0.004(3)
N7 0.015(4) 0.018(4) 0.046(6) -0.009(4) -0.001(4) 0.002(3)
N8 0.029(5) 0.023(5) 0.046(7) -0.017(4) -0.005(5) 0.002(4)
N9 0.015(4) 0.024(4) 0.047(7) -0.023(4) -0.011(4) 0.000(3)
N10 0.016(5) 0.023(5) 0.052(7) -0.018(5) -0.015(5) -0.003(4)
O1 0.026(4) 0.071(6) 0.052(6) -0.036(5) -0.005(4) -0.022(4)
O2 0.021(4) 0.039(4) 0.037(5) -0.020(4) -0.007(4) 0.000(3)
O3 0.020(4) 0.029(4) 0.061(6) -0.018(4) 0.001(4) -0.011(3)
O4 0.022(4) 0.040(4) 0.060(6) -0.027(4) 0.001(4) -0.005(3)
O5 0.026(4) 0.028(4) 0.041(5) -0.008(4) -0.002(4) -0.008(3)
O6 0.026(4) 0.044(5) 0.055(6) -0.001(4) -0.008(4) 0.016(4)

loop_
_geom_bond_atom_site_label_1
_geom_bond_atom_site_label_2
_geom_bond_distance
_geom_bond_site_symmetry_2
_geom_bond_publ_flag
Ag1 C1 2.102(10) . ?
Ag1 N8 2.248(9) 1_655 ?
Ag2 C18 2.119(10) . ?
Ag2 N4 2.256(9) . ?
C1 N1 1.369(11) . ?
C1 N2 1.378(13) . ?
C2 C3 1.326(14) . ?
C2 N1 1.400(12) . ?
C3 N2 1.393(12) . ?
C4 N1 1.475(12) . ?
C4 C5 1.501(15) . ?
C5 C10 1.386(16) . ?
C5 C6 1.415(13) . ?
C6 C7 1.373(16) . ?
C7 C8 1.377(18) . ?
C8 C9 1.375(16) . ?
C9 C10 1.404(17) . ?
C11 N2 1.469(11) . ?
C11 C12 1.532(14) . ?
C12 N3 1.478(15) . ?
C13 N3 1.336(15) . ?
C13 C15 1.403(17) . ?
C13 C14 1.519(14) . ?
C15 C16 1.392(16) . ?
C16 N4 1.365(15) . ?
C16 C17 1.502(16) . ?
C18 N6 1.361(12) . ?
C18 N5 1.362(12) . ?
C19 N6 1.364(12) . ?
C19 C20 1.381(15) . ?
C20 N5 1.378(12) . ?
C21 N6 1.480(12) . ?
C21 C22 1.494(15) . ?
C22 C23 1.398(16) . ?
C22 C27 1.413(14) . ?
C23 C24 1.379(16) . ?
C24 C25 1.353(17) . ?
C25 C26 1.389(18) . ?
C26 C27 1.367(17) . ?
C28 N5 1.482(12) . ?
C28 C29 1.539(14) . ?
C29 N7 1.468(14) . ?
C30 C31 1.504(15) . ?
C31 N8 1.318(15) . ?
C31 C32 1.403(17) . ?
C32 C33 1.395(16) . ?
C33 N7 1.348(14) . ?
C33 C34 1.516(14) . ?
N3 N4 1.347(11) . ?
N7 N8 1.354(11) . ?
N8 Ag1 2.248(9) 1_455 ?
N9 O1 1.249(11) . ?
N9 O2 1.254(11) . ?
N9 O3 1.256(10) . ?
N10 O6 1.232(11) . ?
N10 O4 1.241(11) . ?
N10 O5 1.265(12) . ?
